data_7239477
loop_
_publ_author_name
'Yang, Ting-Hai'
'Ferreira, Rute A. S.'
'Carlos, Luis D.'
'Rocha, Jo\~ao'
'Shi, Fa-Nian'

_publ_section_title
;
 Crystal structure, topology, tiling and photoluminescence properties of
 4d--4f hetero-metal organic frameworks based on 3,5-pyrazoledicaboxylate
;
_journal_issue 15
_journal_name_full 'RSC Advances'
_journal_page_first 7818
_journal_paper_doi 10.1039/c3ra47686c
_journal_volume 4
_journal_year 2014
_chemical_formula_moiety 'C15 H5 Cd3 La N6 O13'
_chemical_formula_sum 'C15 H5 Cd3 La N6 O13'
_chemical_formula_weight 953.36
_space_group_IT_number 205
_space_group_name_Hall '-P 2ac 2ab 3'
_space_group_name_H-M_alt 'P a -3'
_symmetry_cell_setting cubic
_symmetry_space_group_name_Hall '-P 2ac 2ab 3'
_symmetry_space_group_name_H-M 'P a -3'
_atom_sites_solution_hydrogens geom
_atom_sites_solution_primary direct
_atom_sites_solution_secondary difmap
_audit_creation_method SHELXL-97
_cell_angle_alpha 90.00
_cell_angle_beta 90.00
_cell_angle_gamma 90.00
_cell_formula_units_Z 8
_cell_length_a 16.8594(13)
_cell_length_b 16.8594(12)
_cell_length_c 16.8594(13)
_cell_measurement_reflns_used 2742
_cell_measurement_temperature 296(2)
_cell_measurement_theta_max 27.65
_cell_measurement_theta_min 2.41
_cell_volume 4792.1(6)
_computing_cell_refinement 'Bruker SMART'
_computing_data_collection 'Bruker SMART'
_computing_data_reduction 'Bruker SAINT'
_computing_molecular_graphics 'Bruker SHELXTL'
_computing_publication_material 'Bruker SHELXTL'
_computing_structure_refinement 'SHELXL-97 (Sheldrick, 1997)'
_computing_structure_solution 'SHELXS-97 (Sheldrick, 1990)'
_diffrn_ambient_temperature 296(2)
_diffrn_measured_fraction_theta_full 1.000
_diffrn_measured_fraction_theta_max 1.000
_diffrn_measurement_device_type 'CCD area detector'
_diffrn_measurement_method 'phi and omega scans'
_diffrn_radiation_monochromator graphite
_diffrn_radiation_source 'fine-focus sealed tube'
_diffrn_radiation_type MoK\a
_diffrn_radiation_wavelength 0.71073
_diffrn_reflns_av_R_equivalents 0.0690
_diffrn_reflns_av_sigmaI/netI 0.0663
_diffrn_reflns_limit_h_max 14
_diffrn_reflns_limit_h_min -17
_diffrn_reflns_limit_k_max 24
_diffrn_reflns_limit_k_min -10
_diffrn_reflns_limit_l_max 19
_diffrn_reflns_limit_l_min -15
_diffrn_reflns_number 10247
_diffrn_reflns_theta_full 30.51
_diffrn_reflns_theta_max 30.51
_diffrn_reflns_theta_min 2.09
_exptl_absorpt_coefficient_mu 4.450
_exptl_absorpt_correction_T_max 0.8421
_exptl_absorpt_correction_T_min 0.8421
_exptl_absorpt_correction_type multi-scan
_exptl_absorpt_process_details 'SADABS(Bruker, 2000)'
_exptl_crystal_colour colourless
_exptl_crystal_density_diffrn 2.643
_exptl_crystal_density_method 'not measured'
_exptl_crystal_description block
_exptl_crystal_F_000 3536
_exptl_crystal_size_max 0.04
_exptl_crystal_size_mid 0.04
_exptl_crystal_size_min 0.04
_refine_diff_density_max 1.112
_refine_diff_density_min -1.083
_refine_diff_density_rms 0.227
_refine_ls_extinction_method none
_refine_ls_goodness_of_fit_ref 1.001
_refine_ls_hydrogen_treatment constr
_refine_ls_matrix_type full
_refine_ls_number_parameters 115
_refine_ls_number_reflns 2439
_refine_ls_number_restraints 0
_refine_ls_restrained_S_all 1.001
_refine_ls_R_factor_all 0.0700
_refine_ls_R_factor_gt 0.0402
_refine_ls_shift/su_max 0.001
_refine_ls_shift/su_mean 0.000
_refine_ls_structure_factor_coef Fsqd
_refine_ls_weighting_details 'calc w=1/[\s^2^(Fo^2^)+(0.0444P)^2^+8.3123P] where P=(Fo^2^+2Fc^2^)/3'
_refine_ls_weighting_scheme calc
_refine_ls_wR_factor_gt 0.0860
_refine_ls_wR_factor_ref 0.1031
_reflns_number_gt 1744
_reflns_number_total 2439
_reflns_threshold_expression >2sigma(I)
_cod_data_source_file c3ra47686c.txt
_cod_data_source_block 1
_cod_depositor_comments
;
The following automatic conversions were performed:

data item '_symmetry_cell_setting' value 'Cubic' was changed to
'cubic' in accordance with the
/home/saulius/struct/COD-crude-data/automatic-downloads/DataCite-retrospective/RSC/depositions/lib/dictionaries/cif_core.dic
dictionary named 'cif_core.dic' version 2.4.2 last updated on
2011-04-26.

Automatic conversion script
Id: cif_fix_values 6909 2019-04-08 15:41:33Z antanas 
;
_cod_original_sg_symbol_Hall -P2ac2ab3
_cod_original_sg_symbol_H-M Pa-3
_cod_database_code 7239477

loop_
_symmetry_equiv_pos_as_xyz
'x, y, z'
'-x+1/2, -y, z+1/2'
'-x, y+1/2, -z+1/2'
'x+1/2, -y+1/2, -z'
'z, x, y'
'z+1/2, -x+1/2, -y'
'-z+1/2, -x, y+1/2'
'-z, x+1/2, -y+1/2'
'y, z, x'
'-y, z+1/2, -x+1/2'
'y+1/2, -z+1/2, -x'
'-y+1/2, -z, x+1/2'
'-x, -y, -z'
'x-1/2, y, -z-1/2'
'x, -y-1/2, z-1/2'
'-x-1/2, y-1/2, z'
'-z, -x, -y'
'-z-1/2, x-1/2, y'
'z-1/2, x, -y-1/2'
'z, -x-1/2, y-1/2'
'-y, -z, -x'
'y, -z-1/2, x-1/2'
'-y-1/2, z-1/2, x'
'y-1/2, z, -x-1/2'

loop_
_atom_site_label
_atom_site_type_symbol
_atom_site_fract_x
_atom_site_fract_y
_atom_site_fract_z
_atom_site_U_iso_or_equiv
_atom_site_adp_type
_atom_site_occupancy
_atom_site_symmetry_multiplicity
_atom_site_calc_flag
_atom_site_refinement_flags
La1 La 0.770846(18) 0.270846(18) 0.229154(18) 0.01016(13) Uani 1 3 d S
Cd1 Cd 0.70260(2) 0.49045(3) 0.17658(3) 0.01512(12) Uani 1 1 d .
C1 C 0.7619(4) 0.3775(4) 0.0402(4) 0.0270(15) Uani 1 1 d .
C2 C 0.7537(4) 0.4571(4) 0.0036(4) 0.0247(14) Uani 1 1 d .
C3 C 0.7741(4) 0.4816(4) -0.0725(4) 0.0281(15) Uani 1 1 d .
H3 H 0.7971 0.4520 -0.1130 0.034 Uiso 1 1 calc R
C4 C 0.7520(4) 0.5600(4) -0.0733(4) 0.0198(13) Uani 1 1 d .
C5 C 0.7565(4) 0.6204(4) -0.1362(4) 0.0189(12) Uani 1 1 d .
N1 N 0.7209(3) 0.5178(3) 0.0462(3) 0.0195(11) Uani 1 1 d .
N2 N 0.7197(3) 0.5811(3) -0.0019(3) 0.0189(11) Uani 1 1 d .
O1 O 0.7497(3) 0.3726(2) 0.1158(2) 0.0213(9) Uani 1 1 d .
O2 O 0.7782(4) 0.3229(3) -0.0056(3) 0.0458(16) Uani 1 1 d .
O3 O 0.7918(2) 0.6065(3) -0.2014(2) 0.0204(9) Uani 1 1 d .
O4 O 0.7238(3) 0.6871(3) -0.1230(3) 0.0249(10) Uani 1 1 d .
O5 O 0.6820(3) 0.1820(3) 0.3180(3) 0.071(4) Uani 1 3 d S
H5A H 0.7110 0.1555 0.3497 0.106 Uiso 0.33 1 d PR
H5B H 0.6503 0.2110 0.3445 0.106 Uiso 0.33 1 d PR

loop_
_atom_site_aniso_label
_atom_site_aniso_U_11
_atom_site_aniso_U_22
_atom_site_aniso_U_33
_atom_site_aniso_U_23
_atom_site_aniso_U_13
_atom_site_aniso_U_12
La1 0.01016(13) 0.01016(13) 0.01016(13) -0.00039(11) -0.00039(11) 0.00039(11)
Cd1 0.0142(2) 0.0149(2) 0.0163(2) -0.00040(16) 0.00111(16) 0.00134(16)
C1 0.039(4) 0.020(3) 0.022(3) 0.004(3) 0.009(3) 0.008(3)
C2 0.036(4) 0.018(3) 0.020(3) 0.001(3) 0.008(3) 0.010(3)
C3 0.042(4) 0.026(4) 0.016(3) -0.001(3) 0.002(3) 0.013(3)
C4 0.021(3) 0.021(3) 0.017(3) 0.004(2) 0.004(2) 0.003(2)
C5 0.020(3) 0.016(3) 0.020(3) 0.002(2) -0.003(2) 0.001(2)
N1 0.027(3) 0.013(2) 0.019(3) 0.003(2) 0.005(2) 0.002(2)
N2 0.025(3) 0.015(2) 0.017(2) 0.000(2) 0.001(2) 0.003(2)
O1 0.029(2) 0.017(2) 0.018(2) 0.0042(17) 0.0049(19) 0.0085(18)
O2 0.087(5) 0.024(3) 0.027(3) 0.005(2) 0.020(3) 0.027(3)
O3 0.022(2) 0.023(2) 0.016(2) 0.0030(17) 0.0004(17) 0.0078(18)
O4 0.038(3) 0.019(2) 0.018(2) 0.0006(18) 0.007(2) 0.009(2)
O5 0.071(4) 0.071(4) 0.071(4) 0.027(3) 0.027(3) -0.027(3)

loop_
_atom_type_symbol
_atom_type_description
_atom_type_scat_dispersion_real
_atom_type_scat_dispersion_imag
_atom_type_scat_source
C C 0.0033 0.0016 'International Tables Vol C Tables 4.2.6.8 and 6.1.1.4'
H H 0.0000 0.0000 'International Tables Vol C Tables 4.2.6.8 and 6.1.1.4'
N N 0.0061 0.0033 'International Tables Vol C Tables 4.2.6.8 and 6.1.1.4'
O O 0.0106 0.0060 'International Tables Vol C Tables 4.2.6.8 and 6.1.1.4'
Cd Cd -0.8075 1.2024 'International Tables Vol C Tables 4.2.6.8 and 6.1.1.4'
La La -0.2871 2.4523 'International Tables Vol C Tables 4.2.6.8 and 6.1.1.4'

loop_
_geom_angle_atom_site_label_1
_geom_angle_atom_site_label_2
_geom_angle_atom_site_label_3
_geom_angle
_geom_angle_site_symmetry_1
_geom_angle_site_symmetry_3
O1 La1 O1 72.80(16) 11_556 .
O1 La1 O1 72.80(16) 11_556 8_645
O1 La1 O1 72.80(16) . 8_645
O1 La1 O4 130.39(14) 11_556 7_564
O1 La1 O4 69.12(15) . 7_564
O1 La1 O4 122.18(13) 8_645 7_564
O1 La1 O4 122.18(13) 11_556 12_654
O1 La1 O4 130.39(14) . 12_654
O1 La1 O4 69.12(15) 8_645 12_654
O4 La1 O4 106.65(12) 7_564 12_654
O1 La1 O4 69.12(15) 11_556 2_665
O1 La1 O4 122.18(13) . 2_665
O1 La1 O4 130.39(14) 8_645 2_665
O4 La1 O4 106.65(12) 7_564 2_665
O4 La1 O4 106.65(12) 12_654 2_665
O1 La1 O5 136.75(10) 11_556 .
O1 La1 O5 136.75(10) . .
O1 La1 O5 136.75(10) 8_645 .
O4 La1 O5 67.84(11) 7_564 .
O4 La1 O5 67.84(11) 12_654 .
O4 La1 O5 67.84(11) 2_665 .
O1 La1 O3 134.94(14) 11_556 7_564
O1 La1 O3 67.71(14) . 7_564
O1 La1 O3 75.52(13) 8_645 7_564
O4 La1 O3 50.51(13) 7_564 7_564
O4 La1 O3 72.84(13) 12_654 7_564
O4 La1 O3 153.01(15) 2_665 7_564
O5 La1 O3 87.98(10) . 7_564
O1 La1 O3 67.71(14) 11_556 2_665
O1 La1 O3 75.52(13) . 2_665
O1 La1 O3 134.94(14) 8_645 2_665
O4 La1 O3 72.84(13) 7_564 2_665
O4 La1 O3 153.01(15) 12_654 2_665
O4 La1 O3 50.51(13) 2_665 2_665
O5 La1 O3 87.98(10) . 2_665
O3 La1 O3 119.877(12) 7_564 2_665
O1 La1 O3 75.52(13) 11_556 12_654
O1 La1 O3 134.94(14) . 12_654
O1 La1 O3 67.71(14) 8_645 12_654
O4 La1 O3 153.01(15) 7_564 12_654
O4 La1 O3 50.51(13) 12_654 12_654
O4 La1 O3 72.84(13) 2_665 12_654
O5 La1 O3 87.98(10) . 12_654
O3 La1 O3 119.877(12) 7_564 12_654
O3 La1 O3 119.877(12) 2_665 12_654
O1 La1 C5 135.15(15) 11_556 7_564
O1 La1 C5 62.66(15) . 7_564
O1 La1 C5 97.73(15) 8_645 7_564
O4 La1 C5 25.47(15) 7_564 7_564
O4 La1 C5 92.18(15) 12_654 7_564
O4 La1 C5 131.76(15) 2_665 7_564
O5 La1 C5 79.88(12) . 7_564
O3 La1 C5 25.45(14) 7_564 7_564
O3 La1 C5 95.26(14) 2_665 7_564
O3 La1 C5 142.43(14) 12_654 7_564
O1 La1 C5 62.66(15) 11_556 2_665
O1 La1 C5 97.73(15) . 2_665
O1 La1 C5 135.15(15) 8_645 2_665
O4 La1 C5 92.18(15) 7_564 2_665
O4 La1 C5 131.76(15) 12_654 2_665
O4 La1 C5 25.47(15) 2_665 2_665
O5 La1 C5 79.88(12) . 2_665
O3 La1 C5 142.43(14) 7_564 2_665
O3 La1 C5 25.45(14) 2_665 2_665
O3 La1 C5 95.26(14) 12_654 2_665
C5 La1 C5 116.98(7) 7_564 2_665
O2 Cd1 N2 138.2(2) 11_556 22_565
O2 Cd1 N1 100.9(2) 11_556 .
N2 Cd1 N1 115.65(19) 22_565 .
O2 Cd1 O1 86.44(19) 11_556 .
N2 Cd1 O1 122.17(17) 22_565 .
N1 Cd1 O1 72.88(16) . .
O2 Cd1 O4 82.83(19) 11_556 22_565
N2 Cd1 O4 72.75(17) 22_565 22_565
N1 Cd1 O4 98.51(17) . 22_565
O1 Cd1 O4 164.75(15) . 22_565
O2 Cd1 O3 76.47(17) 11_556 2_665
N2 Cd1 O3 80.10(16) 22_565 2_665
N1 Cd1 O3 151.66(16) . 2_665
O1 Cd1 O3 78.78(13) . 2_665
O4 Cd1 O3 108.97(15) 22_565 2_665
O2 C1 O1 127.3(6) . .
O2 C1 C2 115.8(6) . .
O1 C1 C2 116.9(6) . .
N1 C2 C3 111.3(6) . .
N1 C2 C1 119.7(6) . .
C3 C2 C1 129.0(6) . .
C4 C3 C2 103.2(6) . .
C4 C3 H3 128.4 . .
C2 C3 H3 128.4 . .
N2 C4 C3 110.4(5) . .
N2 C4 C5 118.3(5) . .
C3 C4 C5 131.3(6) . .
O3 C5 O4 121.2(6) . .
O3 C5 C4 121.2(5) . .
O4 C5 C4 117.6(5) . .
O3 C5 La1 61.5(3) . 2_664
O4 C5 La1 61.2(3) . 2_664
C4 C5 La1 167.1(4) . 2_664
N2 N1 C2 106.5(5) . .
N2 N1 Cd1 138.3(4) . .
C2 N1 Cd1 114.4(4) . .
N1 N2 C4 108.7(5) . .
N1 N2 Cd1 134.3(4) . 19_656
C4 N2 Cd1 117.0(4) . 19_656
C1 O1 Cd1 115.2(4) . .
C1 O1 La1 138.3(4) . .
Cd1 O1 La1 106.36(15) . .
C1 O2 Cd1 134.3(5) . 8_645
C5 O3 La1 93.0(3) . 2_664
C5 O3 Cd1 143.9(4) . 2_664
La1 O3 Cd1 99.01(14) 2_664 2_664
C5 O4 Cd1 113.9(4) . 19_656
C5 O4 La1 93.3(4) . 2_664
Cd1 O4 La1 151.89(19) 19_656 2_664
La1 O5 H5A 109.5 . .
La1 O5 H5B 109.5 . .
H5A O5 H5B 109.4 . .

loop_
_geom_bond_atom_site_label_1
_geom_bond_atom_site_label_2
_geom_bond_distance
_geom_bond_site_symmetry_2
La1 O1 2.593(4) 11_556
La1 O1 2.593(4) .
La1 O1 2.593(4) 8_645
La1 O4 2.594(4) 7_564
La1 O4 2.594(4) 12_654
La1 O4 2.594(4) 2_665
La1 O5 2.595(10) .
La1 O3 2.600(4) 7_564
La1 O3 2.600(4) 2_665
La1 O3 2.600(4) 12_654
La1 C5 2.954(6) 7_564
La1 C5 2.954(6) 2_665
Cd1 O2 2.181(5) 11_556
Cd1 N2 2.183(5) 22_565
Cd1 N1 2.267(5) .
Cd1 O1 2.372(4) .
Cd1 O4 2.386(4) 22_565
Cd1 O3 2.629(4) 2_665
C1 O2 1.234(8) .
C1 O1 1.293(7) .
C1 C2 1.484(9) .
C2 N1 1.367(8) .
C2 C3 1.390(9) .
C3 C4 1.373(9) .
C3 H3 0.9300 .
C4 N2 1.368(8) .
C4 C5 1.472(8) .
C5 O3 1.271(7) .
C5 O4 1.272(7) .
C5 La1 2.954(6) 2_664
N1 N2 1.340(7) .
N2 Cd1 2.183(5) 19_656
O2 Cd1 2.181(5) 8_645
O3 La1 2.600(4) 2_664
O3 Cd1 2.629(4) 2_664
O4 Cd1 2.386(4) 19_656
O4 La1 2.594(4) 2_664
O5 H5A 0.8507 .
O5 H5B 0.8499 .

loop_
_geom_torsion_atom_site_label_1
_geom_torsion_atom_site_label_2
_geom_torsion_atom_site_label_3
_geom_torsion_atom_site_label_4
_geom_torsion
_geom_torsion_site_symmetry_1
_geom_torsion_site_symmetry_4
O2 C1 C2 N1 167.3(7) . .
O1 C1 C2 N1 -11.4(10) . .
O2 C1 C2 C3 -11.5(12) . .
O1 C1 C2 C3 169.8(7) . .
N1 C2 C3 C4 0.1(8) . .
C1 C2 C3 C4 179.0(7) . .
C2 C3 C4 N2 -0.4(8) . .
C2 C3 C4 C5 -179.3(7) . .
N2 C4 C5 O3 174.1(6) . .
C3 C4 C5 O3 -7.1(11) . .
N2 C4 C5 O4 -6.0(9) . .
C3 C4 C5 O4 172.8(7) . .
N2 C4 C5 La1 -87(2) . 2_664
C3 C4 C5 La1 91(2) . 2_664
C3 C2 N1 N2 0.2(8) . .
C1 C2 N1 N2 -178.8(6) . .
C3 C2 N1 Cd1 -171.1(5) . .
C1 C2 N1 Cd1 9.9(8) . .
O2 Cd1 N1 N2 -89.2(6) 11_556 .
N2 Cd1 N1 N2 70.0(6) 22_565 .
O1 Cd1 N1 N2 -172.0(6) . .
O4 Cd1 N1 N2 -4.9(6) 22_565 .
O3 Cd1 N1 N2 -170.8(5) 2_665 .
O2 Cd1 N1 C2 78.2(5) 11_556 .
N2 Cd1 N1 C2 -122.6(5) 22_565 .
O1 Cd1 N1 C2 -4.6(4) . .
O4 Cd1 N1 C2 162.5(5) 22_565 .
O3 Cd1 N1 C2 -3.4(7) 2_665 .
C2 N1 N2 C4 -0.4(7) . .
Cd1 N1 N2 C4 167.6(5) . .
C2 N1 N2 Cd1 177.8(5) . 19_656
Cd1 N1 N2 Cd1 -14.1(10) . 19_656
C3 C4 N2 N1 0.6(8) . .
C5 C4 N2 N1 179.6(5) . .
C3 C4 N2 Cd1 -178.1(5) . 19_656
C5 C4 N2 Cd1 1.0(7) . 19_656
O2 C1 O1 Cd1 -171.9(7) . .
C2 C1 O1 Cd1 6.6(8) . .
O2 C1 O1 La1 13.5(13) . .
C2 C1 O1 La1 -167.9(4) . .
O2 Cd1 O1 C1 -103.8(5) 11_556 .
N2 Cd1 O1 C1 108.6(5) 22_565 .
N1 Cd1 O1 C1 -1.3(5) . .
O4 Cd1 O1 C1 -58.6(8) 22_565 .
O3 Cd1 O1 C1 179.3(5) 2_665 .
O2 Cd1 O1 La1 72.4(2) 11_556 .
N2 Cd1 O1 La1 -75.1(2) 22_565 .
N1 Cd1 O1 La1 174.9(2) . .
O4 Cd1 O1 La1 117.6(6) 22_565 .
O3 Cd1 O1 La1 -4.52(15) 2_665 .
O1 La1 O1 C1 108.8(6) 11_556 .
O1 La1 O1 C1 32.0(7) 8_645 .
O4 La1 O1 C1 -103.7(7) 7_564 .
O4 La1 O1 C1 -9.2(7) 12_654 .
O4 La1 O1 C1 159.3(6) 2_665 .
O5 La1 O1 C1 -109.6(7) . .
O3 La1 O1 C1 -49.1(7) 7_564 .
O3 La1 O1 C1 179.5(7) 2_665 .
O3 La1 O1 C1 61.5(7) 12_654 .
C5 La1 O1 C1 -76.6(7) 7_564 .
C5 La1 O1 C1 166.9(7) 2_665 .
O1 La1 O1 Cd1 -66.1(2) 11_556 .
O1 La1 O1 Cd1 -142.90(17) 8_645 .
O4 La1 O1 Cd1 81.48(17) 7_564 .
O4 La1 O1 Cd1 175.96(14) 12_654 .
O4 La1 O1 Cd1 -15.6(2) 2_665 .
O5 La1 O1 Cd1 75.5(2) . .
O3 La1 O1 Cd1 136.1(2) 7_564 .
O3 La1 O1 Cd1 4.63(15) 2_665 .
O3 La1 O1 Cd1 -113.34(18) 12_654 .
C5 La1 O1 Cd1 108.5(2) 7_564 .
C5 La1 O1 Cd1 -7.9(2) 2_665 .
O1 C1 O2 Cd1 -17.8(13) . 8_645
C2 C1 O2 Cd1 163.6(5) . 8_645
O4 C5 O3 La1 -14.5(6) . 2_664
C4 C5 O3 La1 165.4(5) . 2_664
O4 C5 O3 Cd1 -124.3(6) . 2_664
C4 C5 O3 Cd1 55.6(9) . 2_664
La1 C5 O3 Cd1 -109.8(6) 2_664 2_664
O3 C5 O4 Cd1 -172.7(4) . 19_656
C4 C5 O4 Cd1 7.4(7) . 19_656
La1 C5 O4 Cd1 172.8(4) 2_664 19_656
O3 C5 O4 La1 14.5(6) . 2_664
C4 C5 O4 La1 -165.4(5) . 2_664
